data_2229533
loop_
_publ_author_name
'Aghabozorg, Hossein'
'Gholizadeh, Ahmad'
'Mirzaei, Masoud'
'Notash, Behrouz'

_publ_section_title
;
 Bis(8-hydroxy-2-methylquinolinium)
 bis(pyridine-2,6-dicarboxylato)cuprate(II) methanol monosolvate
 monohydrate
;
_journal_coeditor_code VM2078
_journal_issue 3
_journal_name_full 'Acta Crystallographica Section E'
_journal_page_first m379
_journal_page_last m380
_journal_paper_doi 10.1107/S160053681100674X
_journal_volume 67
_journal_year 2011
_chemical_formula_iupac '(C10 H10 N O)2 [Cu (C7 H3 N O4)2], C H4 O, H2 O'
_chemical_formula_moiety '2(C10 H10 N O +), C14 H6 Cu N2 O8 -, C H4 O, H2 O'
_chemical_formula_sum 'C35 H32 Cu N4 O12'
_chemical_formula_weight 764.20
_chemical_name_systematic
;
Bis(8-hydroxy-2-methylquinolinium) bis(pyridine-2,6-dicarboxylato)cuprate(II)
methanol monosolvate monohydrate
;
_space_group_IT_number 2
_symmetry_cell_setting triclinic
_symmetry_space_group_name_Hall '-P 1'
_symmetry_space_group_name_H-M 'P -1'
_atom_sites_solution_hydrogens geom
_atom_sites_solution_primary direct
_atom_sites_solution_secondary difmap
_audit_creation_method SHELXL-97
_cell_angle_alpha 64.45(3)
_cell_angle_beta 76.23(3)
_cell_angle_gamma 83.74(3)
_cell_formula_units_Z 2
_cell_length_a 10.116(2)
_cell_length_b 12.895(3)
_cell_length_c 14.816(3)
_cell_measurement_reflns_used 9061
_cell_measurement_temperature 298(2)
_cell_measurement_theta_max 29.17
_cell_measurement_theta_min 2.31
_cell_volume 1693.5(8)
_computing_cell_refinement 'X-AREA (Stoe & Cie, 2005)'
_computing_data_collection 'X-AREA (Stoe & Cie, 2005)'
_computing_data_reduction 'X-AREA (Stoe & Cie, 2005)'
_computing_molecular_graphics 'ORTEP-3 for Windows (Farrugia, 1997)'
_computing_publication_material 'WinGX (Farrugia, 1999)'
_computing_structure_refinement 'SHELXL97 (Sheldrick, 2008)'
_computing_structure_solution 'SHELXS97 (Sheldrick, 2008)'
_diffrn_ambient_temperature 298(2)
_diffrn_detector_area_resol_mean '0.15 mm'
_diffrn_measured_fraction_theta_full 0.989
_diffrn_measured_fraction_theta_max 0.989
_diffrn_measurement_device_type 'Stoe IPDS II'
_diffrn_measurement_method 'rotation method'
_diffrn_radiation_monochromator graphite
_diffrn_radiation_source 'fine-focus sealed tube'
_diffrn_radiation_type MoK\a
_diffrn_radiation_wavelength 0.71073
_diffrn_reflns_av_R_equivalents 0.0280
_diffrn_reflns_av_sigmaI/netI 0.0319
_diffrn_reflns_limit_h_max 13
_diffrn_reflns_limit_h_min -13
_diffrn_reflns_limit_k_max 17
_diffrn_reflns_limit_k_min -17
_diffrn_reflns_limit_l_max 18
_diffrn_reflns_limit_l_min -20
_diffrn_reflns_number 18924
_diffrn_reflns_theta_full 29.17
_diffrn_reflns_theta_max 29.17
_diffrn_reflns_theta_min 2.31
_exptl_absorpt_coefficient_mu 0.717
_exptl_absorpt_correction_T_max 0.803
_exptl_absorpt_correction_T_min 0.714
_exptl_absorpt_correction_type numerical
_exptl_absorpt_process_details '(X-SHAPE; Stoe & Cie, 2005)'
_exptl_crystal_colour green
_exptl_crystal_density_diffrn 1.499
_exptl_crystal_density_method 'not measured'
_exptl_crystal_description block
_exptl_crystal_F_000 790
_exptl_crystal_size_max 0.5
_exptl_crystal_size_mid 0.4
_exptl_crystal_size_min 0.3
_refine_diff_density_max 0.701
_refine_diff_density_min -0.448
_refine_ls_extinction_method none
_refine_ls_goodness_of_fit_ref 1.009
_refine_ls_hydrogen_treatment mixed
_refine_ls_matrix_type full
_refine_ls_number_parameters 498
_refine_ls_number_reflns 9061
_refine_ls_number_restraints 2
_refine_ls_restrained_S_all 1.013
_refine_ls_R_factor_all 0.0509
_refine_ls_R_factor_gt 0.0384
_refine_ls_shift/su_max 0.002
_refine_ls_shift/su_mean 0.000
_refine_ls_structure_factor_coef Fsqd
_refine_ls_weighting_details 'calc w=1/[\s^2^(Fo^2^)+(0.0728P)^2^+0.0000P] where P=(Fo^2^+2Fc^2^)/3'
_refine_ls_weighting_scheme calc
_refine_ls_wR_factor_gt 0.1045
_refine_ls_wR_factor_ref 0.1090
_reflns_number_gt 7185
_reflns_number_total 9061
_reflns_threshold_expression I>2\s(I)
_cod_data_source_file vm2078.cif
_cod_data_source_block I
_cod_database_code 2229533
_cod_database_fobs_code 2229533

loop_
_symmetry_equiv_pos_as_xyz
'x, y, z'
'-x, -y, -z'

loop_
_atom_site_type_symbol
_atom_site_label
_atom_site_fract_x
_atom_site_fract_y
_atom_site_fract_z
_atom_site_U_iso_or_equiv
_atom_site_adp_type
_atom_site_calc_flag
_atom_site_refinement_flags
_atom_site_occupancy
_atom_site_disorder_assembly
_atom_site_disorder_group
Cu Cu1 0.987953(19) 0.531740(17) 0.743974(16) 0.03101(7) Uani d . 1 . .
N N1 0.88383(13) 0.54422(11) 0.86756(11) 0.0300(3) Uani d . 1 . .
N N2 1.09007(13) 0.53417(11) 0.61416(10) 0.0279(3) Uani d . 1 . .
O O5 0.89361(13) 0.67395(12) 0.63268(11) 0.0447(3) Uani d . 1 . .
O O3 0.81065(14) 0.42206(13) 0.78562(11) 0.0460(3) Uani d . 1 . .
O O1 1.11637(13) 0.64363(13) 0.76480(11) 0.0440(3) Uani d . 1 . .
O O7 1.12019(15) 0.38075(12) 0.79369(10) 0.0450(3) Uani d . 1 . .
O O8 1.28336(16) 0.28824(13) 0.72425(12) 0.0545(4) Uani d . 1 . .
O O2 1.11205(17) 0.73177(15) 0.86636(13) 0.0587(4) Uani d . 1 . .
O O4 0.61123(14) 0.37723(14) 0.89804(13) 0.0536(4) Uani d . 1 . .
C C1 0.92907(16) 0.61020(14) 0.90270(13) 0.0317(3) Uani d . 1 . .
C C5 0.76455(16) 0.48968(14) 0.91421(13) 0.0331(3) Uani d . 1 . .
C C7 0.72560(18) 0.42323(15) 0.86147(14) 0.0371(4) Uani d . 1 . .
C C6 1.06461(17) 0.66757(15) 0.84037(14) 0.0368(4) Uani d . 1 . .
C C8 1.06465(16) 0.61551(13) 0.52592(13) 0.0305(3) Uani d . 1 . .
C C14 1.19898(18) 0.36591(15) 0.72033(14) 0.0351(3) Uani d . 1 . .
C C2 0.8541(2) 0.62252(17) 0.98891(15) 0.0420(4) Uani d . 1 . .
H H2 0.8858 0.6685 1.0132 0.050 Uiso calc R 1 . .
C C12 1.18579(16) 0.45418(14) 0.61431(13) 0.0313(3) Uani d . 1 . .
O O9 0.66369(14) 0.76955(12) 0.66892(13) 0.0495(4) Uani d . 1 . .
O O6 0.92311(15) 0.77708(13) 0.46303(12) 0.0573(4) Uani d . 1 . .
C C9 1.13573(19) 0.61976(16) 0.43302(14) 0.0400(4) Uani d . 1 . .
H H9 1.1166 0.6763 0.3723 0.048 Uiso calc R 1 . .
C C10 1.2365(2) 0.53816(19) 0.43151(15) 0.0481(5) Uani d . 1 . .
H H10 1.2865 0.5394 0.3696 0.058 Uiso calc R 1 . .
N N3 0.45289(14) 0.91753(13) 0.63308(11) 0.0325(3) Uani d . 1 . .
C C23 0.68490(17) 0.87638(16) 0.65494(15) 0.0375(4) Uani d . 1 . .
C C24 0.57362(16) 0.95441(15) 0.63553(13) 0.0325(3) Uani d . 1 . .
C C11 1.2618(2) 0.45481(18) 0.52344(15) 0.0452(4) Uani d . 1 . .
H H11 1.3295 0.3998 0.5239 0.054 Uiso calc R 1 . .
C C16 0.34540(17) 0.98636(16) 0.61397(13) 0.0372(4) Uani d . 1 . .
C C3 0.7318(2) 0.5658(2) 1.03830(16) 0.0487(5) Uani d . 1 . .
H H3 0.6807 0.5730 1.0965 0.058 Uiso calc R 1 . .
C C15 0.21709(19) 0.9375(2) 0.61694(17) 0.0477(5) Uani d . 1 . .
H H15A 0.2375 0.8892 0.5809 0.072 Uiso calc R 1 . .
H H15B 0.1575 0.9988 0.5850 0.072 Uiso calc R 1 . .
H H15C 0.1735 0.8929 0.6868 0.072 Uiso calc R 1 . .
C C4 0.68596(19) 0.49856(19) 1.00097(15) 0.0452(4) Uani d . 1 . .
H H4 0.6038 0.4598 1.0334 0.054 Uiso calc R 1 . .
O O10 0.52372(17) 0.25204(13) 0.83028(15) 0.0587(4) Uani d . 1 . .
N N4 0.38002(15) 0.08098(13) 0.84401(12) 0.0349(3) Uani d . 1 . .
C C21 0.8161(2) 1.0311(2) 0.64068(19) 0.0548(5) Uani d . 1 . .
H H21 0.8979 1.0560 0.6426 0.066 Uiso calc R 1 . .
C C26 0.30049(18) 0.00004(17) 0.85244(14) 0.0400(4) Uani d . 1 . .
C C19 0.58640(19) 1.06926(16) 0.61857(14) 0.0389(4) Uani d . 1 . .
C C33 0.58524(19) 0.14932(17) 0.85447(16) 0.0415(4) Uani d . 1 . .
C C25 0.1594(2) 0.0336(2) 0.83583(19) 0.0551(5) Uani d . 1 . .
H H25A 0.1027 0.0378 0.8961 0.083 Uiso calc R 1 . .
H H25B 0.1237 -0.0227 0.8219 0.083 Uiso calc R 1 . .
H H25C 0.1609 0.1072 0.7787 0.083 Uiso calc R 1 . .
C C17 0.3561(2) 1.10237(18) 0.59373(15) 0.0460(5) Uani d . 1 . .
H H17 0.2828 1.1521 0.5778 0.055 Uiso calc R 1 . .
C C22 0.80401(19) 0.9164(2) 0.65722(18) 0.0490(5) Uani d . 1 . .
H H22 0.8780 0.8667 0.6700 0.059 Uiso calc R 1 . .
C C34 0.50978(17) 0.05901(15) 0.86173(13) 0.0337(3) Uani d . 1 . .
C C18 0.4726(2) 1.14235(17) 0.59722(16) 0.0475(5) Uani d . 1 . .
H H18 0.4775 1.2189 0.5854 0.057 Uiso calc R 1 . .
C C20 0.7101(2) 1.10638(19) 0.62198(18) 0.0508(5) Uani d . 1 . .
H H20 0.7194 1.1819 0.6115 0.061 Uiso calc R 1 . .
C C32 0.7142(2) 0.1243(2) 0.87438(17) 0.0510(5) Uani d . 1 . .
H H32 0.7665 0.1821 0.8698 0.061 Uiso calc R 1 . .
C C29 0.56299(19) -0.05345(16) 0.88863(14) 0.0399(4) Uani d . 1 . .
C C27 0.3516(2) -0.11168(18) 0.87752(16) 0.0474(5) Uani d . 1 . .
H H27 0.2976 -0.1686 0.8825 0.057 Uiso calc R 1 . .
C C28 0.4794(2) -0.13769(17) 0.89464(16) 0.0478(5) Uani d . 1 . .
H H28 0.5124 -0.2123 0.9106 0.057 Uiso calc R 1 . .
C C31 0.7666(2) 0.0131(2) 0.90131(18) 0.0567(6) Uani d . 1 . .
H H31 0.8536 -0.0018 0.9148 0.068 Uiso calc R 1 . .
C C30 0.6951(2) -0.0749(2) 0.90864(18) 0.0537(5) Uani d . 1 . .
H H30 0.7330 -0.1482 0.9266 0.064 Uiso calc R 1 . .
C C13 0.95099(17) 0.69800(15) 0.53946(15) 0.0371(4) Uani d . 1 . .
O O11 0.37869(17) 0.70218(16) 0.6708(2) 0.0806(7) Uani d . 1 . .
C C35 0.4497(3) 0.6032(2) 0.6755(3) 0.0786(9) Uani d . 1 . .
H H35A 0.5415 0.6223 0.6374 0.118 Uiso calc R 1 . .
H H35B 0.4066 0.5655 0.6467 0.118 Uiso calc R 1 . .
H H35C 0.4505 0.5528 0.7456 0.118 Uiso calc R 1 . .
O O12 0.9690(3) 0.1914(2) 0.96545(19) 0.0947(8) Uani d D 1 . .
H H3A 0.446(2) 0.8493(19) 0.6449(16) 0.035(5) Uiso d . 1 . .
H H4A 0.342(2) 0.156(2) 0.8246(19) 0.054(7) Uiso d . 1 . .
H H9A 0.732(3) 0.738(3) 0.660(2) 0.070(9) Uiso d . 1 . .
H H10A 0.564(3) 0.296(3) 0.846(2) 0.075(9) Uiso d . 1 . .
H H11A 0.298(4) 0.689(3) 0.702(3) 0.094(11) Uiso d . 1 . .
H H12A 1.029(3) 0.227(3) 0.917(2) 0.113 Uiso d D 1 . .
H H12B 0.927(4) 0.221(3) 1.003(3) 0.113 Uiso d D 1 . .

loop_
_atom_site_aniso_label
_atom_site_aniso_U_11
_atom_site_aniso_U_22
_atom_site_aniso_U_33
_atom_site_aniso_U_12
_atom_site_aniso_U_13
_atom_site_aniso_U_23
Cu1 0.02831(10) 0.03006(11) 0.03525(12) 0.00009(7) -0.00293(7) -0.01629(8)
N1 0.0281(6) 0.0299(6) 0.0327(7) -0.0011(5) -0.0045(5) -0.0146(6)
N2 0.0274(6) 0.0269(6) 0.0296(7) 0.0023(5) -0.0063(5) -0.0126(5)
O5 0.0377(6) 0.0417(7) 0.0478(8) 0.0125(5) -0.0056(6) -0.0172(6)
O3 0.0490(7) 0.0507(8) 0.0423(8) -0.0129(6) 0.0001(6) -0.0253(6)
O1 0.0337(6) 0.0550(8) 0.0484(8) -0.0097(5) 0.0033(5) -0.0304(7)
O7 0.0557(8) 0.0449(7) 0.0320(7) 0.0042(6) -0.0071(6) -0.0161(6)
O8 0.0634(9) 0.0454(8) 0.0517(9) 0.0267(7) -0.0230(7) -0.0183(7)
O2 0.0605(9) 0.0664(10) 0.0627(10) -0.0269(8) -0.0034(7) -0.0386(8)
O4 0.0424(7) 0.0590(9) 0.0635(10) -0.0217(6) 0.0021(7) -0.0316(8)
C1 0.0317(7) 0.0315(8) 0.0344(8) 0.0016(6) -0.0082(6) -0.0160(7)
C5 0.0301(7) 0.0335(8) 0.0335(8) -0.0038(6) -0.0032(6) -0.0130(7)
C7 0.0377(8) 0.0354(9) 0.0378(9) -0.0072(7) -0.0048(7) -0.0149(7)
C6 0.0349(8) 0.0376(9) 0.0413(10) -0.0057(7) -0.0065(7) -0.0194(8)
C8 0.0291(7) 0.0269(7) 0.0348(8) 0.0005(6) -0.0098(6) -0.0108(6)
C14 0.0390(8) 0.0329(8) 0.0356(9) 0.0057(6) -0.0129(7) -0.0153(7)
C2 0.0466(10) 0.0473(10) 0.0410(10) 0.0029(8) -0.0099(8) -0.0273(9)
C12 0.0329(7) 0.0307(8) 0.0335(8) 0.0061(6) -0.0093(6) -0.0167(7)
O9 0.0309(6) 0.0377(7) 0.0792(11) 0.0076(5) -0.0099(7) -0.0266(7)
O6 0.0513(8) 0.0447(8) 0.0548(9) 0.0159(6) -0.0168(7) -0.0022(7)
C9 0.0460(9) 0.0398(9) 0.0307(9) 0.0008(7) -0.0107(7) -0.0105(7)
C10 0.0538(11) 0.0567(12) 0.0327(9) 0.0082(9) -0.0030(8) -0.0229(9)
N3 0.0306(7) 0.0334(7) 0.0327(7) 0.0039(5) -0.0044(5) -0.0153(6)
C23 0.0317(8) 0.0381(9) 0.0422(10) 0.0035(7) -0.0053(7) -0.0186(8)
C24 0.0308(7) 0.0367(8) 0.0302(8) 0.0021(6) -0.0037(6) -0.0162(7)
C11 0.0467(10) 0.0489(11) 0.0414(10) 0.0176(8) -0.0082(8) -0.0249(9)
C16 0.0310(8) 0.0473(10) 0.0292(8) 0.0087(7) -0.0048(6) -0.0151(7)
C3 0.0452(10) 0.0655(13) 0.0383(10) 0.0003(9) 0.0021(8) -0.0302(10)
C15 0.0321(8) 0.0600(12) 0.0479(11) 0.0052(8) -0.0096(8) -0.0207(10)
C4 0.0350(9) 0.0570(12) 0.0390(10) -0.0082(8) 0.0031(7) -0.0197(9)
O10 0.0600(9) 0.0412(8) 0.0869(13) -0.0020(7) -0.0339(9) -0.0282(8)
N4 0.0353(7) 0.0378(8) 0.0338(8) -0.0020(6) -0.0096(6) -0.0155(6)
C21 0.0419(10) 0.0660(14) 0.0639(14) -0.0103(9) -0.0095(9) -0.0328(12)
C26 0.0380(9) 0.0491(10) 0.0346(9) -0.0105(7) -0.0024(7) -0.0195(8)
C19 0.0434(9) 0.0373(9) 0.0353(9) 0.0007(7) -0.0040(7) -0.0171(7)
C33 0.0429(9) 0.0444(10) 0.0429(10) -0.0047(8) -0.0140(8) -0.0201(8)
C25 0.0367(10) 0.0753(15) 0.0601(14) -0.0075(9) -0.0082(9) -0.0341(12)
C17 0.0470(10) 0.0436(10) 0.0400(10) 0.0173(8) -0.0110(8) -0.0139(8)
C22 0.0334(9) 0.0571(12) 0.0597(13) 0.0040(8) -0.0121(8) -0.0275(10)
C34 0.0360(8) 0.0367(8) 0.0297(8) -0.0025(6) -0.0090(6) -0.0136(7)
C18 0.0566(12) 0.0333(9) 0.0472(11) 0.0059(8) -0.0067(9) -0.0155(8)
C20 0.0561(12) 0.0436(11) 0.0563(13) -0.0106(9) -0.0070(10) -0.0246(10)
C32 0.0411(10) 0.0705(14) 0.0522(12) -0.0073(9) -0.0134(9) -0.0323(11)
C29 0.0444(9) 0.0401(9) 0.0322(9) 0.0020(7) -0.0087(7) -0.0128(7)
C27 0.0549(11) 0.0419(10) 0.0439(11) -0.0167(8) -0.0006(9) -0.0181(9)
C28 0.0617(12) 0.0349(9) 0.0419(11) -0.0013(8) -0.0065(9) -0.0138(8)
C31 0.0369(10) 0.0833(17) 0.0556(13) 0.0081(10) -0.0177(9) -0.0323(12)
C30 0.0521(11) 0.0576(13) 0.0495(12) 0.0180(10) -0.0198(10) -0.0203(10)
C13 0.0302(8) 0.0301(8) 0.0455(10) 0.0033(6) -0.0095(7) -0.0107(7)
O11 0.0351(8) 0.0562(10) 0.139(2) -0.0101(7) 0.0123(10) -0.0444(12)
C35 0.0630(15) 0.0560(15) 0.107(2) -0.0065(12) 0.0113(15) -0.0386(16)
O12 0.125(2) 0.0851(16) 0.0707(15) -0.0470(14) 0.0092(13) -0.0350(12)

loop_
_atom_type_symbol
_atom_type_description
_atom_type_scat_dispersion_real
_atom_type_scat_dispersion_imag
_atom_type_scat_source
C C 0.0033 0.0016 'International Tables Vol C Tables 4.2.6.8 and 6.1.1.4'
H H 0.0000 0.0000 'International Tables Vol C Tables 4.2.6.8 and 6.1.1.4'
N N 0.0061 0.0033 'International Tables Vol C Tables 4.2.6.8 and 6.1.1.4'
O O 0.0106 0.0060 'International Tables Vol C Tables 4.2.6.8 and 6.1.1.4'
Cu Cu 0.3201 1.2651 'International Tables Vol C Tables 4.2.6.8 and 6.1.1.4'

loop_
_geom_angle_atom_site_label_1
_geom_angle_atom_site_label_2
_geom_angle_atom_site_label_3
_geom_angle_site_symmetry_1
_geom_angle_site_symmetry_3
_geom_angle
_geom_angle_publ_flag
N2 Cu1 N1 . . 174.84(5) ?
N2 Cu1 O5 . . 77.26(6) ?
N1 Cu1 O5 . . 98.34(6) ?
N2 Cu1 O7 . . 78.01(6) ?
N1 Cu1 O7 . . 106.57(6) ?
O5 Cu1 O7 . . 154.84(6) ?
N2 Cu1 O1 . . 100.11(6) ?
N1 Cu1 O1 . . 77.38(6) ?
O5 Cu1 O1 . . 94.25(6) ?
O7 Cu1 O1 . . 94.57(6) ?
N2 Cu1 O3 . . 104.79(6) ?
N1 Cu1 O3 . . 77.75(6) ?
O5 Cu1 O3 . . 90.63(6) ?
O7 Cu1 O3 . . 91.22(6) ?
O1 Cu1 O3 . . 155.09(5) ?
C1 N1 C5 . . 120.77(15) ?
C1 N1 Cu1 . . 119.89(12) ?
C5 N1 Cu1 . . 119.29(12) ?
C12 N2 C8 . . 120.70(15) ?
C12 N2 Cu1 . . 119.15(12) ?
C8 N2 Cu1 . . 120.15(11) ?
C13 O5 Cu1 . . 114.39(11) ?
C7 O3 Cu1 . . 112.59(12) ?
C6 O1 Cu1 . . 113.61(11) ?
C14 O7 Cu1 . . 113.22(11) ?
N1 C1 C2 . . 120.51(16) ?
N1 C1 C6 . . 114.34(15) ?
C2 C1 C6 . . 125.15(16) ?
N1 C5 C4 . . 121.03(17) ?
N1 C5 C7 . . 113.87(15) ?
C4 C5 C7 . . 125.08(16) ?
O3 C7 O4 . . 127.36(18) ?
O3 C7 C5 . . 116.32(15) ?
O4 C7 C5 . . 116.30(17) ?
O2 C6 O1 . . 126.85(17) ?
O2 C6 C1 . . 118.45(17) ?
O1 C6 C1 . . 114.70(15) ?
N2 C8 C9 . . 121.44(15) ?
N2 C8 C13 . . 113.94(15) ?
C9 C8 C13 . . 124.61(15) ?
O8 C14 O7 . . 128.10(17) ?
O8 C14 C12 . . 116.60(16) ?
O7 C14 C12 . . 115.30(14) ?
C3 C2 C1 . . 119.29(18) ?
C3 C2 H2 . . 120.4 ?
C1 C2 H2 . . 120.4 ?
N2 C12 C11 . . 120.58(16) ?
N2 C12 C14 . . 114.29(15) ?
C11 C12 C14 . . 125.13(15) ?
C23 O9 H9A . . 111(2) ?
C8 C9 C10 . . 118.74(17) ?
C8 C9 H9 . . 120.6 ?
C10 C9 H9 . . 120.6 ?
C11 C10 C9 . . 119.10(18) ?
C11 C10 H10 . . 120.5 ?
C9 C10 H10 . . 120.5 ?
C16 N3 C24 . . 122.87(16) ?
C16 N3 H3A . . 118.3(14) ?
C24 N3 H3A . . 118.8(14) ?
O9 C23 C22 . . 125.73(17) ?
O9 C23 C24 . . 116.22(16) ?
C22 C23 C24 . . 118.04(18) ?
N3 C24 C19 . . 119.72(15) ?
N3 C24 C23 . . 119.76(16) ?
C19 C24 C23 . . 120.52(16) ?
C12 C11 C10 . . 119.43(16) ?
C12 C11 H11 . . 120.3 ?
C10 C11 H11 . . 120.3 ?
N3 C16 C17 . . 118.85(18) ?
N3 C16 C15 . . 118.99(18) ?
C17 C16 C15 . . 122.15(16) ?
C4 C3 C2 . . 119.63(18) ?
C4 C3 H3 . . 120.2 ?
C2 C3 H3 . . 120.2 ?
C16 C15 H15A . . 109.5 ?
C16 C15 H15B . . 109.5 ?
H15A C15 H15B . . 109.5 ?
C16 C15 H15C . . 109.5 ?
H15A C15 H15C . . 109.5 ?
H15B C15 H15C . . 109.5 ?
C3 C4 C5 . . 118.75(18) ?
C3 C4 H4 . . 120.6 ?
C5 C4 H4 . . 120.6 ?
C33 O10 H10A . . 110.9(19) ?
C26 N4 C34 . . 122.97(16) ?
C26 N4 H4A . . 115.8(15) ?
C34 N4 H4A . . 121.2(15) ?
C20 C21 C22 . . 121.13(19) ?
C20 C21 H21 . . 119.4 ?
C22 C21 H21 . . 119.4 ?
N4 C26 C27 . . 118.97(17) ?
N4 C26 C25 . . 117.88(18) ?
C27 C26 C25 . . 123.14(19) ?
C24 C19 C20 . . 119.47(17) ?
C24 C19 C18 . . 117.23(18) ?
C20 C19 C18 . . 123.29(19) ?
O10 C33 C32 . . 125.54(19) ?
O10 C33 C34 . . 116.62(17) ?
C32 C33 C34 . . 117.83(19) ?
C26 C25 H25A . . 109.5 ?
C26 C25 H25B . . 109.5 ?
H25A C25 H25B . . 109.5 ?
C26 C25 H25C . . 109.5 ?
H25A C25 H25C . . 109.5 ?
H25B C25 H25C . . 109.5 ?
C18 C17 C16 . . 120.42(17) ?
C18 C17 H17 . . 119.8 ?
C16 C17 H17 . . 119.8 ?
C23 C22 C21 . . 121.22(19) ?
C23 C22 H22 . . 119.4 ?
C21 C22 H22 . . 119.4 ?
N4 C34 C29 . . 119.13(16) ?
N4 C34 C33 . . 119.13(16) ?
C29 C34 C33 . . 121.73(17) ?
C17 C18 C19 . . 120.87(19) ?
C17 C18 H18 . . 119.6 ?
C19 C18 H18 . . 119.6 ?
C21 C20 C19 . . 119.6(2) ?
C21 C20 H20 . . 120.2 ?
C19 C20 H20 . . 120.2 ?
C33 C32 C31 . . 120.5(2) ?
C33 C32 H32 . . 119.8 ?
C31 C32 H32 . . 119.8 ?
C28 C29 C34 . . 117.42(17) ?
C28 C29 C30 . . 124.26(19) ?
C34 C29 C30 . . 118.31(19) ?
C28 C27 C26 . . 120.44(19) ?
C28 C27 H27 . . 119.8 ?
C26 C27 H27 . . 119.8 ?
C27 C28 C29 . . 121.04(19) ?
C27 C28 H28 . . 119.5 ?
C29 C28 H28 . . 119.5 ?
C30 C31 C32 . . 122.37(19) ?
C30 C31 H31 . . 118.8 ?
C32 C31 H31 . . 118.8 ?
C31 C30 C29 . . 119.3(2) ?
C31 C30 H30 . . 120.3 ?
C29 C30 H30 . . 120.3 ?
O6 C13 O5 . . 127.45(17) ?
O6 C13 C8 . . 118.55(18) ?
O5 C13 C8 . . 113.99(15) ?
C35 O11 H11A . . 112(2) ?
O11 C35 H35A . . 109.5 ?
O11 C35 H35B . . 109.5 ?
H35A C35 H35B . . 109.5 ?
O11 C35 H35C . . 109.5 ?
H35A C35 H35C . . 109.5 ?
H35B C35 H35C . . 109.5 ?
H12A O12 H12B . . 120(4) ?

loop_
_geom_bond_atom_site_label_1
_geom_bond_atom_site_label_2
_geom_bond_site_symmetry_2
_geom_bond_distance
_geom_bond_publ_flag
Cu1 N2 . 1.9433(15) ?
Cu1 N1 . 1.9461(15) ?
Cu1 O5 . 2.1799(16) ?
Cu1 O7 . 2.1880(16) ?
Cu1 O1 . 2.2018(14) ?
Cu1 O3 . 2.2070(16) ?
N1 C1 . 1.336(2) ?
N1 C5 . 1.341(2) ?
N2 C12 . 1.335(2) ?
N2 C8 . 1.339(2) ?
O5 C13 . 1.276(2) ?
O3 C7 . 1.247(2) ?
O1 C6 . 1.268(2) ?
O7 C14 . 1.260(2) ?
O8 C14 . 1.234(2) ?
O2 C6 . 1.230(2) ?
O4 C7 . 1.248(2) ?
C1 C2 . 1.386(3) ?
C1 C6 . 1.520(2) ?
C5 C4 . 1.385(3) ?
C5 C7 . 1.516(2) ?
C8 C9 . 1.374(3) ?
C8 C13 . 1.517(2) ?
C14 C12 . 1.518(2) ?
C2 C3 . 1.380(3) ?
C2 H2 . 0.9300 ?
C12 C11 . 1.380(3) ?
O9 C23 . 1.336(2) ?
O9 H9A . 0.78(3) ?
O6 C13 . 1.223(2) ?
C9 C10 . 1.387(3) ?
C9 H9 . 0.9300 ?
C10 C11 . 1.385(3) ?
C10 H10 . 0.9300 ?
N3 C16 . 1.330(2) ?
N3 C24 . 1.372(2) ?
N3 H3A . 0.83(2) ?
C23 C22 . 1.375(3) ?
C23 C24 . 1.421(2) ?
C24 C19 . 1.407(3) ?
C11 H11 . 0.9300 ?
C16 C17 . 1.404(3) ?
C16 C15 . 1.487(3) ?
C3 C4 . 1.378(3) ?
C3 H3 . 0.9300 ?
C15 H15A . 0.9600 ?
C15 H15B . 0.9600 ?
C15 H15C . 0.9600 ?
C4 H4 . 0.9300 ?
O10 C33 . 1.337(3) ?
O10 H10A . 0.87(3) ?
N4 C26 . 1.332(2) ?
N4 C34 . 1.375(2) ?
N4 H4A . 0.95(3) ?
C21 C20 . 1.360(3) ?
C21 C22 . 1.405(3) ?
C21 H21 . 0.9300 ?
C26 C27 . 1.396(3) ?
C26 C25 . 1.492(3) ?
C19 C20 . 1.407(3) ?
C19 C18 . 1.412(3) ?
C33 C32 . 1.379(3) ?
C33 C34 . 1.413(3) ?
C25 H25A . 0.9600 ?
C25 H25B . 0.9600 ?
C25 H25C . 0.9600 ?
C17 C18 . 1.357(3) ?
C17 H17 . 0.9300 ?
C22 H22 . 0.9300 ?
C34 C29 . 1.409(3) ?
C18 H18 . 0.9300 ?
C20 H20 . 0.9300 ?
C32 C31 . 1.392(3) ?
C32 H32 . 0.9300 ?
C29 C28 . 1.409(3) ?
C29 C30 . 1.410(3) ?
C27 C28 . 1.355(3) ?
C27 H27 . 0.9300 ?
C28 H28 . 0.9300 ?
C31 C30 . 1.362(4) ?
C31 H31 . 0.9300 ?
C30 H30 . 0.9300 ?
O11 C35 . 1.378(3) ?
O11 H11A . 0.83(4) ?
C35 H35A . 0.9600 ?
C35 H35B . 0.9600 ?
C35 H35C . 0.9600 ?
O12 H12A . 0.82(3) ?
O12 H12B . 0.82(4) ?

loop_
_geom_hbond_atom_site_label_D
_geom_hbond_atom_site_label_H
_geom_hbond_atom_site_label_A
_geom_hbond_site_symmetry_A
_geom_hbond_distance_DH
_geom_hbond_distance_HA
_geom_hbond_distance_DA
_geom_hbond_angle_DHA
_geom_hbond_publ_flag
N3 H3A O9 . 0.83(3) 2.37(2) 2.692(2) 104.3(17) yes
N3 H3A O11 . 0.83(3) 1.93(3) 2.739(3) 164(2) yes
N4 H4A O8 1_455 0.95(3) 1.87(3) 2.723(2) 149(2) yes
O9 H9A O5 . 0.78(3) 1.79(3) 2.563(2) 176(3) yes
O10 H10A O4 . 0.87(4) 1.70(4) 2.555(3) 167(3) yes
O11 H11A O1 1_455 0.83(4) 1.88(4) 2.706(3) 172(4) yes
O12 H12A O7 . 0.82(3) 2.14(3) 2.895(3) 154(4) yes
O12 H12B O2 2_767 0.82(4) 2.21(4) 2.974(3) 156(4) yes
C10 H10 O3 2_766 0.93 2.55 3.177(3) 125 yes
C15 H15C O2 1_455 0.96 2.55 3.480(3) 163 yes
C17 H17 O6 2_676 0.93 2.29 3.185(3) 161 yes
C25 H25C O8 1_455 0.96 2.48 3.212(3) 133 yes
C27 H27 O2 1_445 0.93 2.50 3.394(3) 162 yes

loop_
_geom_torsion_atom_site_label_1
_geom_torsion_atom_site_label_2
_geom_torsion_atom_site_label_3
_geom_torsion_atom_site_label_4
_geom_torsion_site_symmetry_1
_geom_torsion_site_symmetry_2
_geom_torsion_site_symmetry_3
_geom_torsion_site_symmetry_4
_geom_torsion
_geom_torsion_publ_flag
O5 Cu1 N1 C1 . . . . -90.30(13) ?
O7 Cu1 N1 C1 . . . . 93.28(13) ?
O1 Cu1 N1 C1 . . . . 2.21(12) ?
O3 Cu1 N1 C1 . . . . -179.13(13) ?
O5 Cu1 N1 C5 . . . . 87.16(13) ?
O7 Cu1 N1 C5 . . . . -89.26(13) ?
O1 Cu1 N1 C5 . . . . 179.67(13) ?
O3 Cu1 N1 C5 . . . . -1.67(12) ?
O5 Cu1 N2 C12 . . . . -177.07(13) ?
O7 Cu1 N2 C12 . . . . -1.75(12) ?
O1 Cu1 N2 C12 . . . . 90.82(13) ?
O3 Cu1 N2 C12 . . . . -89.82(13) ?
O5 Cu1 N2 C8 . . . . 3.17(12) ?
O7 Cu1 N2 C8 . . . . 178.49(13) ?
O1 Cu1 N2 C8 . . . . -88.94(13) ?
O3 Cu1 N2 C8 . . . . 90.42(13) ?
N2 Cu1 O5 C13 . . . . -4.78(13) ?
N1 Cu1 O5 C13 . . . . 172.49(13) ?
O7 Cu1 O5 C13 . . . . -15.6(2) ?
O1 Cu1 O5 C13 . . . . 94.64(14) ?
O3 Cu1 O5 C13 . . . . -109.81(14) ?
N2 Cu1 O3 C7 . . . . -171.70(13) ?
N1 Cu1 O3 C7 . . . . 3.68(13) ?
O5 Cu1 O3 C7 . . . . -94.71(14) ?
O7 Cu1 O3 C7 . . . . 110.38(14) ?
O1 Cu1 O3 C7 . . . . 6.8(2) ?
N2 Cu1 O1 C6 . . . . 172.75(13) ?
N1 Cu1 O1 C6 . . . . -2.65(13) ?
O5 Cu1 O1 C6 . . . . 94.96(14) ?
O7 Cu1 O1 C6 . . . . -108.63(14) ?
O3 Cu1 O1 C6 . . . . -5.8(2) ?
N2 Cu1 O7 C14 . . . . 1.00(13) ?
N1 Cu1 O7 C14 . . . . -176.57(13) ?
O5 Cu1 O7 C14 . . . . 11.8(2) ?
O1 Cu1 O7 C14 . . . . -98.39(14) ?
O3 Cu1 O7 C14 . . . . 105.86(14) ?
C5 N1 C1 C2 . . . . 0.7(2) ?
Cu1 N1 C1 C2 . . . . 178.13(13) ?
C5 N1 C1 C6 . . . . -179.02(14) ?
Cu1 N1 C1 C6 . . . . -1.60(19) ?
C1 N1 C5 C4 . . . . -1.1(3) ?
Cu1 N1 C5 C4 . . . . -178.51(14) ?
C1 N1 C5 C7 . . . . 177.25(14) ?
Cu1 N1 C5 C7 . . . . -0.19(19) ?
Cu1 O3 C7 O4 . . . . 174.11(17) ?
Cu1 O3 C7 C5 . . . . -4.8(2) ?
N1 C5 C7 O3 . . . . 3.6(2) ?
C4 C5 C7 O3 . . . . -178.13(18) ?
N1 C5 C7 O4 . . . . -175.40(16) ?
C4 C5 C7 O4 . . . . 2.8(3) ?
Cu1 O1 C6 O2 . . . . -176.75(17) ?
Cu1 O1 C6 C1 . . . . 2.55(19) ?
N1 C1 C6 O2 . . . . 178.49(17) ?
C2 C1 C6 O2 . . . . -1.2(3) ?
N1 C1 C6 O1 . . . . -0.9(2) ?
C2 C1 C6 O1 . . . . 179.41(17) ?
C12 N2 C8 C9 . . . . -0.1(2) ?
Cu1 N2 C8 C9 . . . . 179.63(13) ?
C12 N2 C8 C13 . . . . 178.78(14) ?
Cu1 N2 C8 C13 . . . . -1.46(19) ?
Cu1 O7 C14 O8 . . . . -179.14(17) ?
Cu1 O7 C14 C12 . . . . -0.18(19) ?
N1 C1 C2 C3 . . . . 0.0(3) ?
C6 C1 C2 C3 . . . . 179.72(18) ?
C8 N2 C12 C11 . . . . 1.0(3) ?
Cu1 N2 C12 C11 . . . . -178.77(14) ?
C8 N2 C12 C14 . . . . -178.06(14) ?
Cu1 N2 C12 C14 . . . . 2.18(19) ?
O8 C14 C12 N2 . . . . 177.89(16) ?
O7 C14 C12 N2 . . . . -1.2(2) ?
O8 C14 C12 C11 . . . . -1.1(3) ?
O7 C14 C12 C11 . . . . 179.80(18) ?
N2 C8 C9 C10 . . . . -0.5(3) ?
C13 C8 C9 C10 . . . . -179.33(18) ?
C8 C9 C10 C11 . . . . 0.3(3) ?
C16 N3 C24 C19 . . . . 0.8(3) ?
C16 N3 C24 C23 . . . . -179.05(16) ?
O9 C23 C24 N3 . . . . 0.6(3) ?
C22 C23 C24 N3 . . . . -179.72(18) ?
O9 C23 C24 C19 . . . . -179.23(17) ?
C22 C23 C24 C19 . . . . 0.4(3) ?
N2 C12 C11 C10 . . . . -1.2(3) ?
C14 C12 C11 C10 . . . . 177.78(19) ?
C9 C10 C11 C12 . . . . 0.5(3) ?
C24 N3 C16 C17 . . . . 1.1(3) ?
C24 N3 C16 C15 . . . . -177.64(17) ?
C1 C2 C3 C4 . . . . -0.4(3) ?
C2 C3 C4 C5 . . . . 0.0(3) ?
N1 C5 C4 C3 . . . . 0.7(3) ?
C7 C5 C4 C3 . . . . -177.43(18) ?
C34 N4 C26 C27 . . . . -1.9(3) ?
C34 N4 C26 C25 . . . . 177.28(18) ?
N3 C24 C19 C20 . . . . 179.49(17) ?
C23 C24 C19 C20 . . . . -0.6(3) ?
N3 C24 C19 C18 . . . . -1.4(3) ?
C23 C24 C19 C18 . . . . 178.43(17) ?
N3 C16 C17 C18 . . . . -2.3(3) ?
C15 C16 C17 C18 . . . . 176.36(19) ?
O9 C23 C22 C21 . . . . 179.5(2) ?
C24 C23 C22 C21 . . . . -0.1(3) ?
C20 C21 C22 C23 . . . . 0.1(4) ?
C26 N4 C34 C29 . . . . 0.9(3) ?
C26 N4 C34 C33 . . . . -177.81(18) ?
O10 C33 C34 N4 . . . . 0.0(3) ?
C32 C33 C34 N4 . . . . 178.91(18) ?
O10 C33 C34 C29 . . . . -178.76(18) ?
C32 C33 C34 C29 . . . . 0.2(3) ?
C16 C17 C18 C19 . . . . 1.7(3) ?
C24 C19 C18 C17 . . . . 0.2(3) ?
C20 C19 C18 C17 . . . . 179.2(2) ?
C22 C21 C20 C19 . . . . -0.3(4) ?
C24 C19 C20 C21 . . . . 0.6(3) ?
C18 C19 C20 C21 . . . . -178.4(2) ?
O10 C33 C32 C31 . . . . 178.4(2) ?
C34 C33 C32 C31 . . . . -0.4(3) ?
N4 C34 C29 C28 . . . . 0.8(3) ?
C33 C34 C29 C28 . . . . 179.49(19) ?
N4 C34 C29 C30 . . . . -178.67(17) ?
C33 C34 C29 C30 . . . . 0.1(3) ?
N4 C26 C27 C28 . . . . 1.1(3) ?
C25 C26 C27 C28 . . . . -178.0(2) ?
C26 C27 C28 C29 . . . . 0.6(3) ?
C34 C29 C28 C27 . . . . -1.5(3) ?
C30 C29 C28 C27 . . . . 177.9(2) ?
C33 C32 C31 C30 . . . . 0.4(4) ?
C32 C31 C30 C29 . . . . -0.2(4) ?
C28 C29 C30 C31 . . . . -179.5(2) ?
C34 C29 C30 C31 . . . . -0.1(3) ?
Cu1 O5 C13 O6 . . . . -175.71(17) ?
Cu1 O5 C13 C8 . . . . 5.28(19) ?
N2 C8 C13 O6 . . . . 178.03(17) ?
C9 C8 C13 O6 . . . . -3.1(3) ?
N2 C8 C13 O5 . . . . -2.9(2) ?
C9 C8 C13 O5 . . . . 176.01(17) ?
